data_1555042
loop_
_publ_author_name
'Freeman, Jared L.'
'Brimble, Margaret A.'
'Furkert, Daniel P.'

_publ_section_title
;
 A chiral auxiliary-based synthesis of the C5--C17 trans-decalin framework
 of anthracimycin
;
_journal_issue 16
_journal_name_full 'Organic Chemistry Frontiers'
_journal_page_first 2954
_journal_paper_doi 10.1039/C9QO00769E
_journal_volume 6
_journal_year 2019
_chemical_formula_sum 'C33 H38 N O5'
_chemical_formula_weight 528.64
_space_group_crystal_system triclinic
_space_group_IT_number 1
_space_group_name_Hall 'P 1'
_space_group_name_H-M_alt 'P 1'
_atom_sites_solution_hydrogens geom
_audit_creation_method SHELXL-2016/6
_audit_update_record
;
2019-06-13 deposited with the CCDC.	2019-07-08 downloaded from the CCDC.
;
_cell_angle_alpha 108.986(4)
_cell_angle_beta 98.417(3)
_cell_angle_gamma 114.037(4)
_cell_formula_units_Z 1
_cell_length_a 9.1302(3)
_cell_length_b 9.1578(5)
_cell_length_c 10.2260(4)
_cell_measurement_reflns_used 4896
_cell_measurement_temperature 373(2)
_cell_measurement_theta_max 68.241
_cell_measurement_theta_min 5.606
_cell_volume 698.83(7)
_computing_structure_refinement 'SHELXL-2016/6 (Sheldrick, 2016)'
_computing_structure_solution 'SHELXT 2014/5 (Sheldrick, 2014)'
_diffrn_ambient_temperature 373(2)
_diffrn_measured_fraction_theta_full 0.998
_diffrn_measured_fraction_theta_max 0.998
_diffrn_measurement_device_type 'XtaLAB Synergy, Dualflex, Pilatus 200K'
_diffrn_radiation_type CuK\a
_diffrn_radiation_wavelength 1.54184
_diffrn_reflns_av_R_equivalents 0.0595
_diffrn_reflns_av_unetI/netI 0.0474
_diffrn_reflns_Laue_measured_fraction_full 0.998
_diffrn_reflns_Laue_measured_fraction_max 0.998
_diffrn_reflns_limit_h_max 10
_diffrn_reflns_limit_h_min -10
_diffrn_reflns_limit_k_max 11
_diffrn_reflns_limit_k_min -11
_diffrn_reflns_limit_l_max 12
_diffrn_reflns_limit_l_min -12
_diffrn_reflns_number 16713
_diffrn_reflns_point_group_measured_fraction_full 0.963
_diffrn_reflns_point_group_measured_fraction_max 0.961
_diffrn_reflns_theta_full 67.684
_diffrn_reflns_theta_max 68.241
_diffrn_reflns_theta_min 5.606
_exptl_absorpt_coefficient_mu 0.670
_exptl_crystal_colour white
_exptl_crystal_density_diffrn 1.256
_exptl_crystal_description needle
_exptl_crystal_F_000 283
_exptl_crystal_size_max 0.240
_exptl_crystal_size_mid 0.220
_exptl_crystal_size_min 0.120
_refine_diff_density_max 0.408
_refine_diff_density_min -0.310
_refine_diff_density_rms 0.052
_refine_ls_abs_structure_details
;
 Flack x determined using 2167 quotients [(I+)-(I-)]/[(I+)+(I-)]
 (Parsons, Flack and Wagner, Acta Cryst. B69 (2013) 249-259).
;
_refine_ls_abs_structure_Flack -0.18(12)
_refine_ls_extinction_coef 0.007(2)
_refine_ls_extinction_expression Fc^*^=kFc[1+0.001xFc^2^\l^3^/sin(2\q)]^-1/4^
_refine_ls_extinction_method 'SHELXL-2016/6 (Sheldrick 2016)'
_refine_ls_goodness_of_fit_ref 1.054
_refine_ls_hydrogen_treatment constr
_refine_ls_matrix_type full
_refine_ls_number_parameters 356
_refine_ls_number_reflns 4896
_refine_ls_number_restraints 3
_refine_ls_restrained_S_all 1.054
_refine_ls_R_factor_all 0.0448
_refine_ls_R_factor_gt 0.0436
_refine_ls_shift/su_max 0.000
_refine_ls_shift/su_mean 0.000
_refine_ls_structure_factor_coef Fsqd
_refine_ls_weighting_details 'w=1/[\s^2^(Fo^2^)+(0.0880P)^2^] where P=(Fo^2^+2Fc^2^)/3'
_refine_ls_weighting_scheme calc
_refine_ls_wR_factor_gt 0.1154
_refine_ls_wR_factor_ref 0.1169
_reflns_Friedel_coverage 0.926
_reflns_Friedel_fraction_full 0.928
_reflns_Friedel_fraction_max 0.924
_reflns_number_gt 4695
_reflns_number_total 4896
_reflns_threshold_expression 'I > 2\s(I)'
_cod_data_source_file c9qo00769e2.cif
_cod_data_source_block shelx
_cod_original_cell_volume 698.83(6)
_cod_database_code 1555042
_publcif_datablock.id {15b6339e-7bab-4b86-966b-bdb23dc316d1}

_shelx_shelxl_version_number 2016/6
_shelx_space_group_comment
;
The symmetry employed for this shelxl refinement is uniquely defined
by the following loop, which should always be used as a source of
symmetry information in preference to the above space-group names.
They are only intended as comments.
;
_shelx_estimated_absorpt_t_min 0.856
_shelx_estimated_absorpt_t_max 0.924
_publcif_funding_html
;
;

loop_
_space_group_symop_operation_xyz
'x, y, z'

loop_
_atom_site_label
_atom_site_type_symbol
_atom_site_fract_x
_atom_site_fract_y
_atom_site_fract_z
_atom_site_U_iso_or_equiv
_atom_site_adp_type
_atom_site_occupancy
_atom_site_site_symmetry_order
_atom_site_calc_flag
_atom_site_refinement_flags_posn
_atom_site_refinement_flags_adp
C1 C 0.9094(4) 0.2887(4) 0.9756(4) 0.0348(7) Uani 1 1 d . .
H1A H 0.813673 0.176617 0.908960 0.052 Uiso 1 1 calc R U
H1B H 0.918348 0.302616 1.074090 0.052 Uiso 1 1 calc R U
H1C H 1.010747 0.293871 0.956343 0.052 Uiso 1 1 calc R U
C2 C 0.8779(3) 0.4296(4) 0.8231(3) 0.0260(6) Uani 1 1 d . .
C3 C 0.8770(3) 0.3024(4) 0.7032(3) 0.0265(6) Uani 1 1 d . .
H3 H 0.887227 0.208324 0.710879 0.032 Uiso 1 1 calc R U
C4 C 0.8607(3) 0.3169(4) 0.5710(3) 0.0273(6) Uani 1 1 d . .
H4 H 0.857106 0.229532 0.490108 0.033 Uiso 1 1 calc R U
C5 C 0.8615(3) 0.5698(4) 0.8095(3) 0.0281(6) Uani 1 1 d . .
H5 H 0.858609 0.653529 0.888832 0.034 Uiso 1 1 calc R U
C6 C 0.8497(3) 0.5842(4) 0.6782(3) 0.0269(6) Uani 1 1 d . .
H6 H 0.841672 0.679448 0.670895 0.032 Uiso 1 1 calc R U
C7 C 0.8497(3) 0.4580(4) 0.5565(3) 0.0268(6) Uani 1 1 d . .
C8 C 0.8417(4) 0.4740(4) 0.4145(3) 0.0299(6) Uani 1 1 d . .
H8A H 0.944890 0.575172 0.426648 0.036 Uiso 1 1 calc R U
H8B H 0.831934 0.368971 0.340755 0.036 Uiso 1 1 calc R U
C9 C 0.6751(3) 0.4909(4) 0.2273(3) 0.0271(6) Uani 1 1 d . .
H9A H 0.652907 0.377503 0.156372 0.033 Uiso 1 1 calc R U
H9B H 0.776073 0.582659 0.225423 0.033 Uiso 1 1 calc R U
C10 C 0.5247(3) 0.5207(4) 0.1898(3) 0.0252(6) Uani 1 1 d . .
H10 H 0.435891 0.448576 0.220098 0.030 Uiso 1 1 calc R U
C11 C 0.4538(4) 0.4540(5) 0.0247(3) 0.0336(7) Uani 1 1 d . .
H11A H 0.542913 0.509006 -0.011050 0.050 Uiso 1 1 calc R U
H11B H 0.366136 0.483077 0.002752 0.050 Uiso 1 1 calc R U
H11C H 0.407830 0.328168 -0.021490 0.050 Uiso 1 1 calc R U
C12 C 0.5767(3) 0.7182(4) 0.2815(3) 0.0241(6) Uani 1 1 d . .
H12 H 0.670018 0.761329 0.369475 0.029 Uiso 1 1 calc R U
C13 C 0.6465(4) 0.8302(4) 0.2030(4) 0.0314(7) Uani 1 1 d . .
H13 H 0.739505 0.831066 0.175649 0.038 Uiso 1 1 calc R U
C14 C 0.5872(4) 0.9277(4) 0.1696(4) 0.0321(7) Uani 1 1 d . .
H14 H 0.642034 0.994143 0.122523 0.039 Uiso 1 1 calc R U
C15 C 0.4354(3) 0.9368(4) 0.2036(3) 0.0257(6) Uani 1 1 d . .
H15 H 0.476543 1.040387 0.296324 0.031 Uiso 1 1 calc R U
C16 C 0.3309(4) 0.9584(4) 0.0867(3) 0.0291(6) Uani 1 1 d . .
H16A H 0.399683 1.069578 0.083372 0.035 Uiso 1 1 calc R U
H16B H 0.298992 0.863759 -0.008125 0.035 Uiso 1 1 calc R U
C17 C 0.1735(3) 0.9548(4) 0.1178(3) 0.0254(6) Uani 1 1 d . .
C18 C 0.0945(4) 1.0391(4) 0.0497(4) 0.0297(6) Uani 1 1 d . .
H18A H -0.006246 1.025291 0.074538 0.045 Uiso 1 1 calc R U
H18B H 0.065970 0.983330 -0.054607 0.045 Uiso 1 1 calc R U
H18C H 0.173351 1.162664 0.085530 0.045 Uiso 1 1 calc R U
C19 C 0.1109(3) 0.8817(4) 0.2036(3) 0.0252(6) Uani 1 1 d . .
H19 H 0.015877 0.886651 0.222035 0.030 Uiso 1 1 calc R U
C20 C 0.1793(3) 0.7915(4) 0.2735(3) 0.0229(6) Uani 1 1 d . .
H20A H 0.088218 0.674951 0.250005 0.028 Uiso 1 1 calc R U
H20B H 0.220146 0.858525 0.378783 0.028 Uiso 1 1 calc R U
C21 C 0.3238(3) 0.7731(4) 0.2236(3) 0.0222(6) Uani 1 1 d . .
H21 H 0.275401 0.668738 0.130174 0.027 Uiso 1 1 calc R U
C22 C 0.4379(3) 0.7538(4) 0.3358(3) 0.0218(6) Uani 1 1 d . .
H22 H 0.496976 0.866571 0.423166 0.026 Uiso 1 1 calc R U
C23 C 0.3376(3) 0.6135(4) 0.3817(3) 0.0214(5) Uani 1 1 d . .
C24 C 0.5568(3) 0.7640(4) 0.6303(3) 0.0259(6) Uani 1 1 d . .
C25 C 0.3991(5) 0.5919(4) 0.7316(4) 0.0380(7) Uani 1 1 d . .
H25 H 0.354724 0.566733 0.802698 0.046 Uiso 1 1 calc R U
C26 C 0.3198(3) 0.4900(4) 0.5671(3) 0.0250(6) Uani 1 1 d . .
H26 H 0.197320 0.446800 0.538093 0.030 Uiso 1 1 calc R U
C27 C 0.3574(3) 0.3376(4) 0.5018(3) 0.0258(6) Uani 1 1 d . .
H27A H 0.298451 0.276047 0.397316 0.031 Uiso 1 1 calc R U
H27B H 0.477941 0.386529 0.516300 0.031 Uiso 1 1 calc R U
C28 C 0.3056(3) 0.2069(4) 0.5674(3) 0.0238(6) Uani 1 1 d . .
C29 C 0.1363(3) 0.1088(4) 0.5567(3) 0.0268(6) Uani 1 1 d . .
H29 H 0.053723 0.125464 0.508807 0.032 Uiso 1 1 calc R U
C30 C 0.0903(4) -0.0121(4) 0.6161(4) 0.0310(6) Uani 1 1 d . .
H30 H -0.022603 -0.075159 0.608649 0.037 Uiso 1 1 calc R U
C31 C 0.2115(4) -0.0404(4) 0.6872(3) 0.0310(7) Uani 1 1 d . .
H31 H 0.180441 -0.122628 0.726502 0.037 Uiso 1 1 calc R U
C32 C 0.3796(4) 0.0563(4) 0.6983(3) 0.0285(6) Uani 1 1 d . .
H32 H 0.461816 0.038950 0.745754 0.034 Uiso 1 1 calc R U
C33 C 0.4258(3) 0.1781(4) 0.6395(3) 0.0262(6) Uani 1 1 d . .
H33 H 0.539000 0.242001 0.648216 0.031 Uiso 1 1 calc R U
N N 0.4048(3) 0.6303(3) 0.5210(3) 0.0233(5) Uani 1 1 d . .
O1 O 0.8877(3) 0.4266(3) 0.9569(2) 0.0327(5) Uani 1 1 d . .
O2 O 0.6993(2) 0.4950(3) 0.3688(2) 0.0285(5) Uani 1 1 d . .
O3 O 0.2012(2) 0.4836(3) 0.3040(2) 0.0262(4) Uani 1 1 d . .
O4 O 0.5612(3) 0.7389(3) 0.7531(2) 0.0345(5) Uani 1 1 d . .
O5 O 0.6711(2) 0.8847(3) 0.6243(2) 0.0305(5) Uani 1 1 d . .

loop_
_atom_site_aniso_label
_atom_site_aniso_U_11
_atom_site_aniso_U_22
_atom_site_aniso_U_33
_atom_site_aniso_U_23
_atom_site_aniso_U_13
_atom_site_aniso_U_12
C1 0.0365(16) 0.0367(17) 0.0319(16) 0.0195(14) 0.0039(13) 0.0170(14)
C2 0.0188(12) 0.0302(15) 0.0266(15) 0.0149(13) 0.0016(10) 0.0097(11)
C3 0.0205(13) 0.0306(15) 0.0354(16) 0.0178(14) 0.0079(11) 0.0160(12)
C4 0.0227(13) 0.0336(16) 0.0324(16) 0.0156(13) 0.0106(11) 0.0180(12)
C5 0.0253(14) 0.0248(14) 0.0303(15) 0.0102(13) 0.0038(11) 0.0117(12)
C6 0.0207(13) 0.0267(14) 0.0342(16) 0.0168(13) 0.0050(11) 0.0107(11)
C7 0.0174(12) 0.0362(16) 0.0342(17) 0.0201(14) 0.0099(11) 0.0149(11)
C8 0.0260(14) 0.0439(17) 0.0380(17) 0.0264(15) 0.0170(12) 0.0238(13)
C9 0.0258(14) 0.0393(16) 0.0314(15) 0.0216(13) 0.0148(11) 0.0222(12)
C10 0.0217(13) 0.0331(15) 0.0286(14) 0.0170(13) 0.0092(10) 0.0170(12)
C11 0.0356(16) 0.0458(18) 0.0279(16) 0.0165(15) 0.0113(12) 0.0262(14)
C12 0.0166(12) 0.0313(14) 0.0319(15) 0.0183(13) 0.0094(10) 0.0138(11)
C13 0.0208(12) 0.0432(18) 0.0437(18) 0.0275(15) 0.0170(12) 0.0183(12)
C14 0.0260(14) 0.0421(17) 0.0456(18) 0.0321(16) 0.0194(13) 0.0189(13)
C15 0.0216(13) 0.0324(15) 0.0305(15) 0.0197(13) 0.0090(10) 0.0145(11)
C16 0.0291(14) 0.0380(17) 0.0368(16) 0.0258(15) 0.0149(12) 0.0218(13)
C17 0.0218(13) 0.0264(14) 0.0296(15) 0.0130(12) 0.0047(11) 0.0136(11)
C18 0.0291(14) 0.0332(16) 0.0319(15) 0.0173(13) 0.0071(12) 0.0179(13)
C19 0.0181(12) 0.0296(14) 0.0278(14) 0.0112(13) 0.0043(10) 0.0135(11)
C20 0.0185(12) 0.0275(14) 0.0261(14) 0.0132(12) 0.0078(10) 0.0126(11)
C21 0.0188(12) 0.0276(13) 0.0246(13) 0.0145(11) 0.0076(10) 0.0123(10)
C22 0.0180(12) 0.0269(14) 0.0247(14) 0.0134(12) 0.0072(10) 0.0127(11)
C23 0.0197(12) 0.0262(13) 0.0236(13) 0.0120(11) 0.0081(10) 0.0143(11)
C24 0.0288(14) 0.0272(14) 0.0242(14) 0.0117(12) 0.0045(11) 0.0167(12)
C25 0.054(2) 0.0350(17) 0.0276(16) 0.0170(15) 0.0178(14) 0.0192(15)
C26 0.0261(13) 0.0295(14) 0.0288(15) 0.0180(13) 0.0121(11) 0.0163(12)
C27 0.0243(13) 0.0289(15) 0.0311(15) 0.0167(13) 0.0135(11) 0.0143(12)
C28 0.0226(13) 0.0250(14) 0.0256(14) 0.0108(12) 0.0099(10) 0.0126(11)
C29 0.0228(13) 0.0341(15) 0.0365(16) 0.0207(14) 0.0144(11) 0.0192(12)
C30 0.0267(14) 0.0352(16) 0.0424(18) 0.0213(15) 0.0186(12) 0.0187(13)
C31 0.0395(17) 0.0338(16) 0.0317(16) 0.0200(14) 0.0178(13) 0.0216(14)
C32 0.0287(14) 0.0304(15) 0.0277(15) 0.0118(13) 0.0047(11) 0.0174(12)
C33 0.0219(13) 0.0274(14) 0.0283(14) 0.0101(12) 0.0077(10) 0.0125(11)
N 0.0232(11) 0.0261(12) 0.0239(12) 0.0135(10) 0.0077(9) 0.0126(10)
O1 0.0381(11) 0.0336(11) 0.0275(11) 0.0147(10) 0.0048(9) 0.0189(10)
O2 0.0249(10) 0.0446(12) 0.0329(11) 0.0246(10) 0.0144(8) 0.0239(9)
O3 0.0198(9) 0.0282(10) 0.0313(11) 0.0146(9) 0.0075(7) 0.0111(8)
O4 0.0431(12) 0.0311(11) 0.0263(11) 0.0138(9) 0.0043(9) 0.0166(10)
O5 0.0251(10) 0.0294(11) 0.0307(11) 0.0120(9) 0.0021(8) 0.0106(9)

loop_
_atom_type_symbol
_atom_type_description
_atom_type_scat_dispersion_real
_atom_type_scat_dispersion_imag
_atom_type_scat_source
C C 0.0181 0.0091 'International Tables Vol C Tables 4.2.6.8 and 6.1.1.4'
H H 0.0000 0.0000 'International Tables Vol C Tables 4.2.6.8 and 6.1.1.4'
N N 0.0311 0.0180 'International Tables Vol C Tables 4.2.6.8 and 6.1.1.4'
O O 0.0492 0.0322 'International Tables Vol C Tables 4.2.6.8 and 6.1.1.4'

loop_
_geom_angle_atom_site_label_1
_geom_angle_atom_site_label_2
_geom_angle_atom_site_label_3
_geom_angle
O1 C1 H1A 109.5
O1 C1 H1B 109.5
H1A C1 H1B 109.5
O1 C1 H1C 109.5
H1A C1 H1C 109.5
H1B C1 H1C 109.5
O1 C2 C3 124.7(2)
O1 C2 C5 115.7(3)
C3 C2 C5 119.6(3)
C2 C3 C4 119.4(3)
C2 C3 H3 120.3
C4 C3 H3 120.3
C7 C4 C3 121.9(3)
C7 C4 H4 119.1
C3 C4 H4 119.1
C6 C5 C2 120.1(3)
C6 C5 H5 119.9
C2 C5 H5 119.9
C5 C6 C7 121.0(3)
C5 C6 H6 119.5
C7 C6 H6 119.5
C4 C7 C6 118.0(3)
C4 C7 C8 120.3(3)
C6 C7 C8 121.7(3)
O2 C8 C7 109.6(2)
O2 C8 H8A 109.7
C7 C8 H8A 109.7
O2 C8 H8B 109.7
C7 C8 H8B 109.7
H8A C8 H8B 108.2
O2 C9 C10 108.1(2)
O2 C9 H9A 110.1
C10 C9 H9A 110.1
O2 C9 H9B 110.1
C10 C9 H9B 110.1
H9A C9 H9B 108.4
C9 C10 C11 110.1(2)
C9 C10 C12 109.6(2)
C11 C10 C12 115.1(2)
C9 C10 H10 107.2
C11 C10 H10 107.2
C12 C10 H10 107.2
C10 C11 H11A 109.5
C10 C11 H11B 109.5
H11A C11 H11B 109.5
C10 C11 H11C 109.5
H11A C11 H11C 109.5
H11B C11 H11C 109.5
C13 C12 C22 109.2(2)
C13 C12 C10 111.6(2)
C22 C12 C10 116.5(2)
C13 C12 H12 106.3
C22 C12 H12 106.3
C10 C12 H12 106.3
C14 C13 C12 125.6(3)
C14 C13 H13 117.2
C12 C13 H13 117.2
C13 C14 C15 123.4(3)
C13 C14 H14 118.3
C15 C14 H14 118.3
C14 C15 C21 110.5(2)
C14 C15 C16 112.5(2)
C21 C15 C16 110.3(2)
C14 C15 H15 107.8
C21 C15 H15 107.8
C16 C15 H15 107.8
C17 C16 C15 111.5(2)
C17 C16 H16A 109.3
C15 C16 H16A 109.3
C17 C16 H16B 109.3
C15 C16 H16B 109.3
H16A C16 H16B 108.0
C19 C17 C18 122.5(3)
C19 C17 C16 120.4(2)
C18 C17 C16 117.1(3)
C17 C18 H18A 109.5
C17 C18 H18B 109.5
H18A C18 H18B 109.5
C17 C18 H18C 109.5
H18A C18 H18C 109.5
H18B C18 H18C 109.5
C17 C19 C20 126.0(3)
C17 C19 H19 117.0
C20 C19 H19 117.0
C19 C20 C21 112.9(2)
C19 C20 H20A 109.0
C21 C20 H20A 109.0
C19 C20 H20B 109.0
C21 C20 H20B 109.0
H20A C20 H20B 107.8
C15 C21 C20 110.3(2)
C15 C21 C22 107.6(2)
C20 C21 C22 111.8(2)
C15 C21 H21 109.0
C20 C21 H21 109.0
C22 C21 H21 109.0
C23 C22 C21 112.3(2)
C23 C22 C12 109.9(2)
C21 C22 C12 112.9(2)
C23 C22 H22 107.1
C21 C22 H22 107.1
C12 C22 H22 107.1
O3 C23 N 117.3(2)
O3 C23 C22 124.0(2)
N C23 C22 118.6(2)
O5 C24 O4 122.1(3)
O5 C24 N 129.0(3)
O4 C24 N 108.9(2)
O4 C25 C26 104.3(2)
O4 C25 H25 127.9
C26 C25 H25 127.9
N C26 C25 100.5(2)
N C26 C27 110.3(2)
C25 C26 C27 113.9(2)
N C26 H26 110.6
C25 C26 H26 110.6
C27 C26 H26 110.6
C28 C27 C26 113.5(2)
C28 C27 H27A 108.9
C26 C27 H27A 108.9
C28 C27 H27B 108.9
C26 C27 H27B 108.9
H27A C27 H27B 107.7
C33 C28 C29 117.9(2)
C33 C28 C27 120.5(2)
C29 C28 C27 121.6(2)
C30 C29 C28 121.0(3)
C30 C29 H29 119.5
C28 C29 H29 119.5
C29 C30 C31 120.6(3)
C29 C30 H30 119.7
C31 C30 H30 119.7
C32 C31 C30 118.8(3)
C32 C31 H31 120.6
C30 C31 H31 120.6
C33 C32 C31 120.6(3)
C33 C32 H32 119.7
C31 C32 H32 119.7
C32 C33 C28 121.1(2)
C32 C33 H33 119.4
C28 C33 H33 119.4
C24 N C23 128.9(2)
C24 N C26 110.0(2)
C23 N C26 121.0(2)
C2 O1 C1 117.1(2)
C9 O2 C8 111.79(19)
C24 O4 C25 109.7(2)

loop_
_geom_bond_atom_site_label_1
_geom_bond_atom_site_label_2
_geom_bond_distance
C1 O1 1.421(4)
C1 H1A 0.9600
C1 H1B 0.9600
C1 H1C 0.9600
C2 O1 1.368(4)
C2 C3 1.386(4)
C2 C5 1.399(4)
C3 C4 1.393(4)
C3 H3 0.9300
C4 C7 1.388(4)
C4 H4 0.9300
C5 C6 1.385(4)
C5 H5 0.9300
C6 C7 1.396(4)
C6 H6 0.9300
C7 C8 1.501(4)
C8 O2 1.424(3)
C8 H8A 0.9700
C8 H8B 0.9700
C9 O2 1.417(3)
C9 C10 1.525(3)
C9 H9A 0.9700
C9 H9B 0.9700
C10 C11 1.526(4)
C10 C12 1.563(4)
C10 H10 0.9800
C11 H11A 0.9600
C11 H11B 0.9600
C11 H11C 0.9600
C12 C13 1.502(4)
C12 C22 1.564(4)
C12 H12 0.9800
C13 C14 1.322(4)
C13 H13 0.9300
C14 C15 1.505(4)
C14 H14 0.9300
C15 C21 1.530(4)
C15 C16 1.533(4)
C15 H15 0.9800
C16 C17 1.506(4)
C16 H16A 0.9700
C16 H16B 0.9700
C17 C19 1.327(4)
C17 C18 1.503(4)
C18 H18A 0.9600
C18 H18B 0.9600
C18 H18C 0.9600
C19 C20 1.502(4)
C19 H19 0.9300
C20 C21 1.533(4)
C20 H20A 0.9700
C20 H20B 0.9700
C21 C22 1.538(3)
C21 H21 0.9800
C22 C23 1.507(4)
C22 H22 0.9800
C23 O3 1.219(3)
C23 N 1.398(3)
C24 O5 1.199(4)
C24 O4 1.346(3)
C24 N 1.395(4)
C25 O4 1.463(4)
C25 C26 1.516(4)
C25 H25 0.9300
C26 N 1.471(3)
C26 C27 1.537(4)
C26 H26 0.9800
C27 C28 1.504(4)
C27 H27A 0.9700
C27 H27B 0.9700
C28 C33 1.394(4)
C28 C29 1.401(4)
C29 C30 1.381(4)
C29 H29 0.9300
C30 C31 1.394(4)
C30 H30 0.9300
C31 C32 1.388(4)
C31 H31 0.9300
C32 C33 1.383(4)
C32 H32 0.9300
C33 H33 0.9300

loop_
_publcif_info_exptl_table_extra_item
sin_theta_over_lambda_max
